data_1545200
loop_
_publ_author_name
'Verastegui-Oma\~na, Brisa'
'Rebollar-Ramos, Daniela'
'P\'erez-V\'asquez, Araceli'
'Mart\'inez, Ana Laura'
'Madariaga-Maz\'on, Abraham'
'Flores-Bocanegra, Laura'
'Mata, Rachel'

_publ_section_title
;
 \a-Glucosidase Inhibitors from Malbranchea flavorosea.
;
_journal_issue 1
_journal_name_full 'Journal of natural products'
_journal_page_first 190
_journal_page_last 195
_journal_paper_doi 10.1021/acs.jnatprod.6b00977
_journal_volume 80
_journal_year 2017
_chemical_absolute_configuration rmad
_chemical_formula_moiety 'C10 H7 Cl O3'
_chemical_formula_sum 'C10 H7 Cl O3'
_chemical_formula_weight 210.61
_space_group_crystal_system orthorhombic
_space_group_IT_number 33
_space_group_name_Hall 'P 2c -2n'
_space_group_name_H-M_alt 'P n a 21'
_symmetry_space_group_name_Hall 'P 2c -2n'
_symmetry_space_group_name_H-M 'P n a 21'
_atom_sites_solution_hydrogens mixed
_audit_creation_method SHELXL-2014/7
_cell_angle_alpha 90
_cell_angle_beta 90
_cell_angle_gamma 90
_cell_formula_units_Z 4
_cell_length_a 16.6863(7)
_cell_length_b 4.1596(2)
_cell_length_c 12.8685(6)
_cell_measurement_reflns_used 6836
_cell_measurement_temperature 180(2)
_cell_measurement_theta_max 68.22
_cell_measurement_theta_min 2.65
_cell_volume 893.18(7)
_computing_cell_refinement 'APEX3 v2016.1 (Bruker, 2014)'
_computing_data_collection 'APEX3 v2016.1 (Bruker, 2014)'
_computing_data_reduction 'SAINT V8.37A  (Bruker, 2014)'
_computing_molecular_graphics 'XP V 5.1 (Bruker, 1998)'
_computing_structure_refinement 'SHELXL-2014/7 (Sheldrick, 2014)'
_computing_structure_solution 'SHELXS-2014 (Bruker, 2014)'
_diffrn_ambient_temperature 180(2)
_diffrn_detector_area_resol_mean 52.0833
_diffrn_measured_fraction_theta_full 1.000
_diffrn_measured_fraction_theta_max 0.996
_diffrn_measurement_device_type 'Bruker D8 Venture \k-geometry diffractometer 208039-01'
_diffrn_measurement_method '\f and \w scans'
_diffrn_radiation_type CuK\a
_diffrn_radiation_wavelength 1.54178
_diffrn_reflns_av_R_equivalents 0.1508
_diffrn_reflns_av_unetI/netI 0.0751
_diffrn_reflns_Laue_measured_fraction_full 1.000
_diffrn_reflns_Laue_measured_fraction_max 0.996
_diffrn_reflns_limit_h_max 17
_diffrn_reflns_limit_h_min -20
_diffrn_reflns_limit_k_max 4
_diffrn_reflns_limit_k_min -4
_diffrn_reflns_limit_l_max 15
_diffrn_reflns_limit_l_min -14
_diffrn_reflns_number 7356
_diffrn_reflns_point_group_measured_fraction_full 0.988
_diffrn_reflns_point_group_measured_fraction_max 0.984
_diffrn_reflns_theta_full 67.679
_diffrn_reflns_theta_max 68.215
_diffrn_reflns_theta_min 5.302
_diffrn_source 'micro-focus X-ray source'
_exptl_absorpt_coefficient_mu 3.608
_exptl_absorpt_correction_T_max 0.8075
_exptl_absorpt_correction_T_min 0.4809
_exptl_absorpt_correction_type integration
_exptl_absorpt_process_details 'SHELXTL (Sheldrick, 2014)'
_exptl_crystal_colour colourless
_exptl_crystal_density_diffrn 1.566
_exptl_crystal_description Prism
_exptl_crystal_F_000 432
_exptl_crystal_size_max 0.383
_exptl_crystal_size_mid 0.160
_exptl_crystal_size_min 0.076
_refine_diff_density_max 0.267
_refine_diff_density_min -0.302
_refine_diff_density_rms 0.069
_refine_ls_abs_structure_details
; 
 Flack x determined using 626 quotients [(I+)-(I-)]/[(I+)+(I-)] 
 (Parsons, Flack and Wagner, Acta Cryst. B69 (2013) 249-259). 
;
_refine_ls_abs_structure_Flack 0.02(4)
_refine_ls_extinction_method none
_refine_ls_goodness_of_fit_ref 1.188
_refine_ls_hydrogen_treatment mixed
_refine_ls_matrix_type full
_refine_ls_number_parameters 132
_refine_ls_number_reflns 1610
_refine_ls_number_restraints 2
_refine_ls_restrained_S_all 1.188
_refine_ls_R_factor_all 0.0487
_refine_ls_R_factor_gt 0.0437
_refine_ls_shift/su_max 0.000
_refine_ls_shift/su_mean 0.000
_refine_ls_structure_factor_coef Fsqd
_refine_ls_weighting_details 'w=1/[\s^2^(Fo^2^)+(0.0441P)^2^+0.6364P] where P=(Fo^2^+2Fc^2^)/3'
_refine_ls_weighting_scheme calc
_refine_ls_wR_factor_gt 0.1113
_refine_ls_wR_factor_ref 0.1338
_reflns_Friedel_coverage 0.885
_reflns_Friedel_fraction_full 0.975
_reflns_Friedel_fraction_max 0.970
_reflns_number_gt 1517
_reflns_number_total 1610
_reflns_threshold_expression 'I > 2\s(I)'
_cod_data_source_file np6b00977_si_001.cif
_cod_data_source_block 305XYZ16
_cod_database_code 1545200
_shelx_shelxl_version_number 2014/7
_shelx_space_group_comment
; 
The symmetry employed for this shelxl refinement is uniquely defined 
by the following loop, which should always be used as a source of 
symmetry information in preference to the above space-group names. 
They are only intended as comments. 
;
_shelx_estimated_absorpt_t_min 0.339
_shelx_estimated_absorpt_t_max 0.771

loop_
_space_group_symop_operation_xyz
'x, y, z'
'-x, -y, z+1/2'
'x+1/2, -y+1/2, z'
'-x+1/2, y+1/2, z+1/2'

loop_
_atom_site_label
_atom_site_type_symbol
_atom_site_fract_x
_atom_site_fract_y
_atom_site_fract_z
_atom_site_U_iso_or_equiv
_atom_site_adp_type
_atom_site_occupancy
_atom_site_site_symmetry_order
_atom_site_calc_flag
_atom_site_refinement_flags_posn
_atom_site_refinement_flags_adp
Cl1 Cl 0.41750(7) 0.0225(3) 0.41450(15) 0.0471(4) Uani 1 1 d . .
O1 O 0.8381(2) 0.4955(9) 0.6566(3) 0.0467(11) Uani 1 1 d . .
O2 O 0.7072(2) 0.4720(8) 0.6699(3) 0.0379(9) Uani 1 1 d . .
O3 O 0.4914(2) 0.2374(10) 0.6166(3) 0.0438(9) Uani 1 1 d D .
H3A H 0.450(3) 0.136(15) 0.598(5) 0.053 Uiso 1 1 d D U
C1 C 0.7731(3) 0.5896(14) 0.6240(5) 0.0393(12) Uani 1 1 d . .
C2 C 0.7678(3) 0.8140(13) 0.5360(5) 0.0408(13) Uani 1 1 d . .
H2 H 0.8057 0.9847 0.5344 0.049 Uiso 1 1 calc R U
C3 C 0.7151(3) 0.8011(13) 0.4583(5) 0.0428(13) Uani 1 1 d . .
H3 H 0.7253 0.9403 0.4013 0.051 Uiso 1 1 calc R U
C4 C 0.6432(3) 0.5993(13) 0.4497(4) 0.0362(11) Uani 1 1 d . .
C5 C 0.6166(4) 0.5137(13) 0.3507(6) 0.0427(14) Uani 1 1 d . .
H5 H 0.6452 0.5828 0.2908 0.08(2) Uiso 1 1 calc R .
C6 C 0.5486(3) 0.3283(14) 0.3401(5) 0.0408(13) Uani 1 1 d . .
H6 H 0.5308 0.2630 0.2732 0.048(18) Uiso 1 1 calc R .
C7 C 0.5063(3) 0.2381(12) 0.4284(4) 0.0355(11) Uani 1 1 d . .
C8 C 0.5311(3) 0.3226(13) 0.5284(4) 0.0367(12) Uani 1 1 d . .
C9 C 0.6009(3) 0.5060(11) 0.5383(4) 0.0335(13) Uani 1 1 d . .
C10 C 0.6297(3) 0.6134(15) 0.6440(4) 0.0397(12) Uani 1 1 d . .
H10A H 0.6344 0.8506 0.6449 0.048 Uiso 1 1 calc R U
H10B H 0.5899 0.5504 0.6972 0.048 Uiso 1 1 calc R U

loop_
_atom_site_aniso_label
_atom_site_aniso_U_11
_atom_site_aniso_U_22
_atom_site_aniso_U_33
_atom_site_aniso_U_23
_atom_site_aniso_U_13
_atom_site_aniso_U_12
Cl1 0.0413(6) 0.0529(8) 0.0471(8) -0.0037(7) -0.0043(7) 0.0024(5)
O1 0.0358(19) 0.062(3) 0.042(2) -0.0017(19) -0.0072(17) 0.0032(16)
O2 0.0332(17) 0.046(2) 0.034(2) -0.0011(17) -0.0035(16) 0.0047(14)
O3 0.0377(18) 0.063(2) 0.0309(19) 0.0010(18) 0.0011(17) -0.0030(17)
C1 0.038(3) 0.035(3) 0.044(3) -0.005(3) -0.001(2) 0.002(2)
C2 0.042(3) 0.027(2) 0.053(4) -0.003(2) 0.005(3) 0.000(2)
C3 0.043(3) 0.033(3) 0.053(4) 0.011(3) 0.006(2) 0.006(2)
C4 0.039(2) 0.034(2) 0.036(3) 0.004(2) 0.002(2) 0.013(2)
C5 0.041(3) 0.049(3) 0.038(3) 0.004(2) -0.002(3) 0.013(2)
C6 0.043(3) 0.047(3) 0.032(3) -0.003(3) 0.000(2) 0.014(2)
C7 0.035(2) 0.039(2) 0.033(3) -0.002(2) -0.005(2) 0.0101(19)
C8 0.033(2) 0.038(3) 0.038(3) 0.000(2) -0.001(2) 0.010(2)
C9 0.037(2) 0.035(3) 0.028(3) 0.001(2) 0.006(2) 0.0117(19)
C10 0.032(2) 0.049(3) 0.039(3) -0.006(3) 0.001(2) 0.010(2)

loop_
_atom_type_symbol
_atom_type_description
_atom_type_scat_dispersion_real
_atom_type_scat_dispersion_imag
_atom_type_scat_source
C C 0.0181 0.0091 'International Tables Vol C Tables 4.2.6.8 and 6.1.1.4'
H H 0.0000 0.0000 'International Tables Vol C Tables 4.2.6.8 and 6.1.1.4'
O O 0.0492 0.0322 'International Tables Vol C Tables 4.2.6.8 and 6.1.1.4'
Cl Cl 0.3639 0.7018 'International Tables Vol C Tables 4.2.6.8 and 6.1.1.4'

loop_
_geom_angle_atom_site_label_1
_geom_angle_atom_site_label_2
_geom_angle_atom_site_label_3
_geom_angle
C1 O2 C10 118.6(4)
C8 O3 H3A 107(5)
O1 C1 O2 117.2(5)
O1 C1 C2 121.2(5)
O2 C1 C2 121.5(4)
C3 C2 C1 126.2(5)
C3 C2 H2 116.9
C1 C2 H2 116.9
C2 C3 C4 128.2(6)
C2 C3 H3 115.9
C4 C3 H3 115.9
C5 C4 C9 120.9(5)
C5 C4 C3 118.4(5)
C9 C4 C3 120.7(5)
C6 C5 C4 119.7(6)
C6 C5 H5 120.2
C4 C5 H5 120.2
C5 C6 C7 119.3(6)
C5 C6 H6 120.4
C7 C6 H6 120.4
C6 C7 C8 122.3(5)
C6 C7 Cl1 119.1(4)
C8 C7 Cl1 118.5(4)
O3 C8 C9 118.2(5)
O3 C8 C7 123.9(5)
C9 C8 C7 118.0(5)
C8 C9 C4 119.9(5)
C8 C9 C10 120.6(5)
C4 C9 C10 119.4(5)
O2 C10 C9 111.7(4)
O2 C10 H10A 109.3
C9 C10 H10A 109.3
O2 C10 H10B 109.3
C9 C10 H10B 109.3
H10A C10 H10B 107.9

loop_
_geom_bond_atom_site_label_1
_geom_bond_atom_site_label_2
_geom_bond_distance
Cl1 C7 1.741(5)
O1 C1 1.227(7)
O2 C1 1.341(7)
O2 C10 1.458(6)
O3 C8 1.361(7)
O3 H3A 0.846(15)
C1 C2 1.469(9)
C2 C3 1.334(9)
C2 H2 0.9500
C3 C4 1.468(8)
C3 H3 0.9500
C4 C5 1.395(9)
C4 C9 1.397(8)
C5 C6 1.379(9)
C5 H5 0.9500
C6 C7 1.389(8)
C6 H6 0.9500
C7 C8 1.397(7)
C8 C9 1.397(8)
C9 C10 1.510(8)
C10 H10A 0.9900
C10 H10B 0.9900

loop_
_geom_hbond_atom_site_label_D
_geom_hbond_atom_site_label_H
_geom_hbond_atom_site_label_A
_geom_hbond_distance_DH
_geom_hbond_distance_HA
_geom_hbond_distance_DA
_geom_hbond_angle_DHA
_geom_hbond_site_symmetry_A
O3 H3A Cl1 0.846(15) 2.47(6) 3.014(5) 123(6) .
O3 H3A O1 0.846(15) 2.08(5) 2.785(5) 140(6) 3_455
